data_4342034
loop_
_publ_author_name
'Unruh, Daniel K.'
'de Groot, Joshua'
'Fairley, Melissa'
'Libo, Anna'
'Miller, Samuel'
'Forbes, Tori Z.'

_publ_section_title
;
 Interplay of Condensation and Chelation in Binary and Ternary Th(IV)
 Systems.
;
_journal_issue 4
_journal_name_full 'Inorganic chemistry'
_journal_page_first 1395
_journal_page_last 1404
_journal_paper_doi 10.1021/ic502313y
_journal_volume 54
_journal_year 2015
_chemical_formula_sum 'C24 H32 Al8 N4 O50 Th2'
_chemical_formula_weight 1856.46
_chemical_name_systematic
;
 ?
;
_space_group_IT_number 2
_symmetry_cell_setting triclinic
_symmetry_space_group_name_Hall '-P 1'
_symmetry_space_group_name_H-M 'P -1'
_atom_sites_solution_hydrogens geom
_atom_sites_solution_primary direct
_atom_sites_solution_secondary difmap
_audit_creation_date 2013-04-18T09:26:14-00:00
_audit_creation_method 'WinGX routine CIF_UPDATE'
_cell_angle_alpha 80.054(2)
_cell_angle_beta 88.890(2)
_cell_angle_gamma 67.436(2)
_cell_formula_units_Z 2
_cell_length_a 15.7617(12)
_cell_length_b 17.4826(12)
_cell_length_c 20.0679(11)
_cell_measurement_reflns_used 9949
_cell_measurement_temperature 210(2)
_cell_measurement_theta_max 24.93
_cell_measurement_theta_min 2.41
_cell_volume 5023.1(6)
_computing_cell_refinement 'APEX2 (Bruker AXS, 2006)'
_computing_data_collection 'Collect (Nonius BV, 1997-2000)'
_computing_data_reduction 'APEX2 (Bruker AXS, 2006)'
_computing_molecular_graphics 'CrystalMaker v2.5.0'
_computing_structure_refinement 'SHELXL-97 (Sheldrick, 2008)'
_computing_structure_solution 'SHELXS-97 (Sheldrick, 2008)'
_diffrn_ambient_temperature 210(2)
_diffrn_measured_fraction_theta_full 0.994
_diffrn_measured_fraction_theta_max 0.994
_diffrn_measurement_device_type KappaCCD
_diffrn_measurement_method 'CCD phi and omega scans'
_diffrn_radiation_monochromator graphite
_diffrn_radiation_type MoK\a
_diffrn_radiation_wavelength 0.71073
_diffrn_reflns_av_R_equivalents 0.037
_diffrn_reflns_av_unetI/netI 0.0337
_diffrn_reflns_limit_h_max 18
_diffrn_reflns_limit_h_min -18
_diffrn_reflns_limit_k_max 20
_diffrn_reflns_limit_k_min -20
_diffrn_reflns_limit_l_max 23
_diffrn_reflns_limit_l_min -20
_diffrn_reflns_number 78117
_diffrn_reflns_theta_full 25.01
_diffrn_reflns_theta_max 25.01
_diffrn_reflns_theta_min 2.59
_exptl_absorpt_coefficient_mu 3.099
_exptl_absorpt_correction_T_max 0.7262
_exptl_absorpt_correction_T_min 0.6145
_exptl_absorpt_correction_type multi-scan
_exptl_absorpt_process_details SADABS
_exptl_crystal_colour colorless
_exptl_crystal_density_diffrn 1.227
_exptl_crystal_density_method 'not measured'
_exptl_crystal_description blade
_exptl_crystal_F_000 1776
_exptl_crystal_size_max 0.18
_exptl_crystal_size_mid 0.05
_exptl_crystal_size_min 0.005
_refine_diff_density_max 0.925
_refine_diff_density_min -0.749
_refine_diff_density_rms 0.125
_refine_ls_extinction_method none
_refine_ls_goodness_of_fit_ref 1.069
_refine_ls_hydrogen_treatment constr
_refine_ls_matrix_type full
_refine_ls_number_parameters 793
_refine_ls_number_reflns 17549
_refine_ls_number_restraints 0
_refine_ls_restrained_S_all 1.069
_refine_ls_R_factor_all 0.0378
_refine_ls_R_factor_gt 0.0305
_refine_ls_shift/su_max 0.002
_refine_ls_shift/su_mean 0
_refine_ls_structure_factor_coef Fsqd
_refine_ls_weighting_details 'calc w=1/[\s^2^(Fo^2^)+(0.0694P)^2^+0.0000P] where P=(Fo^2^+2Fc^2^)/3'
_refine_ls_weighting_scheme calc
_refine_ls_wR_factor_gt 0.0983
_refine_ls_wR_factor_ref 0.104
_reflns_number_gt 14343
_reflns_number_total 17549
_reflns_threshold_expression >2sigma(I)
_cod_data_source_file ic502313y_si_004.cif
_cod_data_source_block Th2Al8heidi
_cod_depositor_comments
;
The following automatic conversions were performed:

'_symmetry_cell_setting' value 'Triclinic' changed to 'triclinic'
according to
/home/saulius/struct/COD-crude-data--automatic-downloads/rss-feeds/ACS/lib/dictionaries/cif_core.dic
dictionary named 'cif_core.dic' version 2.4.2 from 2011-04-26.

Automatic conversion script
Id: cif_fix_values 2935 2014-11-11 08:27:57Z andrius 

 Adding full bibliography for 4342033--4342037.cif.
;
_cod_original_sg_symbol_H-M P-1
_cod_database_code 4342034

loop_
_symmetry_equiv_pos_as_xyz
'x, y, z'
'-x, -y, -z'

loop_
_atom_site_label
_atom_site_type_symbol
_atom_site_fract_x
_atom_site_fract_y
_atom_site_fract_z
_atom_site_U_iso_or_equiv
_atom_site_adp_type
_atom_site_occupancy
_atom_site_symmetry_multiplicity
_atom_site_calc_flag
_atom_site_refinement_flags
Th1 Th 0.073595(11) 0.717882(10) 0.389936(8) 0.02085(6) Uani 1 1 d .
Th2 Th 0.253620(11) 0.280993(10) 0.109315(8) 0.02018(6) Uani 1 1 d .
Al1 Al 0.19747(10) 0.82376(9) 0.44631(7) 0.0259(3) Uani 1 1 d .
Al2 Al 0.04062(9) 0.40382(8) 0.51634(7) 0.0199(3) Uani 1 1 d .
Al3 Al 0.13548(9) 0.49218(9) 0.42733(7) 0.0209(3) Uani 1 1 d .
Al4 Al 0.27314(9) 0.30703(9) 0.52988(7) 0.0252(3) Uani 1 1 d .
Al5 Al 0.47055(10) 0.17212(10) 0.05354(7) 0.0272(3) Uani 1 1 d .
Al6 Al 0.04128(9) 0.40348(8) 0.01453(6) 0.0185(3) Uani 1 1 d .
Al7 Al 0.12668(9) 0.50585(8) 0.07223(7) 0.0201(3) Uani 1 1 d .
Al8 Al 0.11008(10) 0.69310(9) -0.02755(7) 0.0244(3) Uani 1 1 d .
O1 O -0.0197(2) 0.41280(19) 0.59995(15) 0.0205(7) Uani 1 1 d .
O2 O 0.1673(2) 0.4822(2) 0.33653(16) 0.0297(8) Uani 1 1 d .
O3 O 0.2576(2) 0.2498(2) 0.46051(17) 0.0320(8) Uani 1 1 d .
O4 O 0.2451(2) 0.4074(2) 0.46913(16) 0.0256(7) Uani 1 1 d .
O5 O 0.0827(2) 0.41344(19) 0.43013(15) 0.0222(7) Uani 1 1 d .
O6 O 0.0757(2) 0.50164(18) 0.51349(15) 0.0199(7) Uani 1 1 d .
O7 O 0.3995(2) 0.2712(2) 0.50644(18) 0.0354(8) Uani 1 1 d .
O8 O 0.0834(2) 0.6639(2) 0.28363(17) 0.0338(8) Uani 1 1 d .
O9 O 0.3138(2) 0.7612(2) 0.41263(17) 0.0290(8) Uani 1 1 d .
O10 O -0.0047(2) 0.32333(19) 0.51050(15) 0.0222(7) Uani 1 1 d .
O11 O 0.1552(2) 0.33296(19) 0.55746(16) 0.0251(7) Uani 1 1 d .
O12 O 0.1789(2) 0.57617(19) 0.42719(16) 0.0239(7) Uani 1 1 d .
O13 O 0.1251(2) 0.8367(2) 0.37292(16) 0.0253(7) Uani 1 1 d .
O14 O 0.1697(2) 0.7296(2) 0.47449(16) 0.0270(7) Uani 1 1 d .
O15 O 0.1071(2) 0.8888(2) 0.49927(18) 0.0348(8) Uani 1 1 d .
O16 O -0.0908(2) 0.7661(2) 0.35398(16) 0.0280(7) Uani 1 1 d .
O17 O 0.3077(2) 0.3555(2) 0.59990(17) 0.0340(8) Uani 1 1 d .
O18 O 0.3111(2) 0.2011(2) 0.59092(18) 0.0357(8) Uani 1 1 d .
O19 O 0.2269(2) 0.9197(2) 0.42015(19) 0.0374(9) Uani 1 1 d .
O20 O 0.1466(2) 0.5143(2) 0.16387(16) 0.0290(8) Uani 1 1 d .
O21 O 0.2161(2) 0.3345(2) 0.21643(16) 0.0293(8) Uani 1 1 d .
O22 O 0.0910(2) 0.40970(19) 0.09857(14) 0.0207(7) Uani 1 1 d .
O23 O 0.07763(19) 0.49912(18) -0.01316(14) 0.0181(6) Uani 1 1 d .
O24 O 0.1564(2) 0.32351(19) 0.00763(15) 0.0238(7) Uani 1 1 d .
O25 O -0.0064(2) 0.41599(19) -0.07140(15) 0.0221(7) Uani 1 1 d .
O26 O 0.2409(2) 0.4224(2) 0.07178(16) 0.0255(7) Uani 1 1 d .
O27 O -0.0141(2) 0.3318(2) 0.05450(15) 0.0235(7) Uani 1 1 d .
O28 O 0.4348(2) 0.1098(2) -0.00148(17) 0.0325(8) Uani 1 1 d .
O29 O 0.4044(2) 0.1597(2) 0.12620(16) 0.0269(7) Uani 1 1 d .
O30 O 0.1277(2) 0.2329(2) 0.14535(16) 0.0272(7) Uani 1 1 d .
O31 O 0.2618(2) 0.1489(2) 0.05945(17) 0.0334(8) Uani 1 1 d .
O32 O 0.5355(2) 0.2292(2) 0.08842(18) 0.0352(8) Uani 1 1 d .
O33 O 0.3647(2) 0.2680(2) 0.02558(16) 0.0269(7) Uani 1 1 d .
O34 O 0.5792(2) 0.0727(2) 0.07707(19) 0.0406(9) Uani 1 1 d .
O35 O 0.2053(2) 0.7288(2) -0.00350(18) 0.0352(8) Uani 1 1 d .
O36 O 0.0451(2) 0.7488(2) 0.04345(16) 0.0295(8) Uani 1 1 d .
O37 O 0.1650(2) 0.59094(19) 0.03174(15) 0.0228(7) Uani 1 1 d .
O38 O 0.1884(2) 0.6451(2) -0.09834(17) 0.0348(8) Uani 1 1 d .
O39 O 0.0602(2) 0.7994(2) -0.08802(17) 0.0353(8) Uani 1 1 d .
O40 O 0.4503(3) 0.0655(2) -0.09994(18) 0.0443(10) Uani 1 1 d .
O41 O 0.2276(3) 0.3244(2) 0.32696(18) 0.0500(11) Uani 1 1 d .
O42 O 0.0837(3) 0.6714(2) 0.17290(18) 0.0543(12) Uani 1 1 d .
O43 O 0.4641(3) 0.7132(3) 0.4304(2) 0.0509(11) Uani 1 1 d .
O44 O 0.0775(3) 0.9316(3) 0.5991(2) 0.0559(12) Uani 1 1 d .
O45 O 0.0785(3) 0.1310(3) 0.1767(2) 0.0646(14) Uani 1 1 d .
O46 O -0.2263(3) 0.8678(3) 0.3205(2) 0.0622(13) Uani 1 1 d .
O47 O -0.0327(2) 0.8499(2) 0.43841(18) 0.0334(8) Uani 1 1 d .
O48 O 0.2304(2) 0.6907(2) 0.32981(19) 0.0379(9) Uani 1 1 d .
O49 O 0.3854(2) 0.3060(2) 0.16881(19) 0.0385(9) Uani 1 1 d .
O50 O 0.6493(3) 0.2740(3) 0.0735(2) 0.0614(13) Uani 1 1 d .
N1 N 0.2770(3) 0.7852(3) 0.5361(2) 0.0340(10) Uani 1 1 d .
N2 N 0.5227(3) 0.2099(3) -0.0354(2) 0.0371(11) Uani 1 1 d .
N3 N 0.0046(3) 0.8357(3) 0.2722(2) 0.0273(9) Uani 1 1 d .
N4 N 0.2785(3) 0.1626(2) 0.2269(2) 0.0265(9) Uani 1 1 d .
C1 C 0.4689(4) 0.1030(3) -0.0604(3) 0.0378(13) Uani 1 1 d .
C2 C 0.2290(4) 0.2941(3) 0.2750(2) 0.0303(11) Uani 1 1 d .
C3 C 0.3856(3) 0.7472(3) 0.4487(3) 0.0354(12) Uani 1 1 d .
C4 C 0.1375(4) 0.1622(3) 0.1784(3) 0.0373(13) Uani 1 1 d .
C5 C 0.0635(4) 0.7046(3) 0.2237(2) 0.0336(12) Uani 1 1 d .
C6 C 0.3708(4) 0.7739(4) 0.5174(3) 0.0399(13) Uani 1 1 d .
H6A H 0.4149 0.7313 0.551 0.048 Uiso 1 1 calc R
H6B H 0.3794 0.8263 0.5154 0.048 Uiso 1 1 calc R
C7 C -0.1406(4) 0.8366(4) 0.3211(3) 0.0400(13) Uani 1 1 d .
C8 C 0.0916(4) 0.9063(3) 0.3195(3) 0.0380(13) Uani 1 1 d .
H8A H 0.1391 0.9282 0.3082 0.046 Uiso 1 1 calc R
H8B H 0.0393 0.9505 0.334 0.046 Uiso 1 1 calc R
C9 C 0.6104(4) 0.2162(4) -0.0158(3) 0.0487(16) Uani 1 1 d .
H9A H 0.623 0.2572 -0.0491 0.058 Uiso 1 1 calc R
H9B H 0.6612 0.1622 -0.0133 0.058 Uiso 1 1 calc R
C10 C 0.2304(4) 0.1102(4) 0.2154(3) 0.0450(15) Uani 1 1 d .
H10A H 0.2215 0.0801 0.2586 0.054 Uiso 1 1 calc R
H10B H 0.2673 0.069 0.1889 0.054 Uiso 1 1 calc R
C11 C 0.1313(4) 0.8937(4) 0.5589(3) 0.0454(15) Uani 1 1 d .
C12 C 0.4276(4) 0.0909(3) 0.1807(3) 0.0406(14) Uani 1 1 d .
H12A H 0.4931 0.0692 0.1922 0.049 Uiso 1 1 calc R
H12B H 0.4134 0.0462 0.1674 0.049 Uiso 1 1 calc R
C13 C 0.5991(4) 0.2434(4) 0.0539(3) 0.0457(15) Uani 1 1 d .
C14 C 0.0639(5) 0.8833(4) 0.2597(3) 0.0535(17) Uani 1 1 d .
H14A H 0.1189 0.85 0.2392 0.064 Uiso 1 1 calc R
H14B H 0.0319 0.9343 0.2273 0.064 Uiso 1 1 calc R
C15 C 0.5365(4) 0.1454(4) -0.0786(3) 0.0508(16) Uani 1 1 d .
H15A H 0.599 0.1038 -0.0715 0.061 Uiso 1 1 calc R
H15B H 0.5267 0.1719 -0.126 0.061 Uiso 1 1 calc R
C16 C 0.4533(4) 0.2942(4) -0.0658(4) 0.0597(19) Uani 1 1 d .
H16A H 0.4724 0.3374 -0.0552 0.072 Uiso 1 1 calc R
H16B H 0.4509 0.299 -0.1147 0.072 Uiso 1 1 calc R
C17 C 0.2385(5) 0.2044(4) 0.2843(3) 0.0539(17) Uani 1 1 d .
H17A H 0.277 0.1732 0.3249 0.065 Uiso 1 1 calc R
H17B H 0.1783 0.2023 0.2912 0.065 Uiso 1 1 calc R
C18 C 0.2765(5) 0.7008(4) 0.5659(3) 0.0554(18) Uani 1 1 d .
H18A H 0.3312 0.6572 0.5534 0.066 Uiso 1 1 calc R
H18B H 0.2783 0.6943 0.6149 0.066 Uiso 1 1 calc R
C19 C 0.0028(5) 0.7943(4) 0.2148(3) 0.0549(17) Uani 1 1 d .
H19A H 0.0199 0.824 0.1748 0.066 Uiso 1 1 calc R
H19B H -0.0598 0.7997 0.2064 0.066 Uiso 1 1 calc R
C20 C 0.2332(4) 0.8522(4) 0.5780(3) 0.0493(16) Uani 1 1 d .
H20A H 0.2607 0.8937 0.5698 0.059 Uiso 1 1 calc R
H20B H 0.2429 0.8274 0.6258 0.059 Uiso 1 1 calc R
C21 C 0.3759(4) 0.1174(4) 0.2405(3) 0.0528(17) Uani 1 1 d .
H21A H 0.3861 0.0677 0.2747 0.063 Uiso 1 1 calc R
H21B H 0.4004 0.1527 0.2593 0.063 Uiso 1 1 calc R
C22 C -0.0891(4) 0.8888(4) 0.2832(3) 0.0525(16) Uani 1 1 d .
H22A H -0.1212 0.9186 0.24 0.063 Uiso 1 1 calc R
H22B H -0.0884 0.9303 0.3095 0.063 Uiso 1 1 calc R
C23 C 0.3645(5) 0.3081(5) -0.0423(4) 0.079(3) Uani 1 1 d .
H23A H 0.3325 0.288 -0.0715 0.095 Uiso 1 1 calc R
H23B H 0.3304 0.3682 -0.0457 0.095 Uiso 1 1 calc R
C24 C 0.1966(6) 0.6902(5) 0.5432(3) 0.075(3) Uani 1 1 d .
H24A H 0.2095 0.6306 0.5478 0.09 Uiso 1 1 calc R
H24B H 0.1462 0.7141 0.5716 0.09 Uiso 1 1 calc R

loop_
_atom_site_aniso_label
_atom_site_aniso_U_11
_atom_site_aniso_U_22
_atom_site_aniso_U_33
_atom_site_aniso_U_23
_atom_site_aniso_U_13
_atom_site_aniso_U_12
Th1 0.02422(10) 0.02241(10) 0.01778(10) -0.00357(7) 0.00193(7) -0.01108(8)
Th2 0.02120(10) 0.02156(10) 0.01676(10) -0.00350(7) 0.00107(7) -0.00714(7)
Al1 0.0248(8) 0.0285(8) 0.0278(8) -0.0077(6) 0.0025(6) -0.0131(6)
Al2 0.0206(7) 0.0216(7) 0.0175(7) -0.0030(6) 0.0031(5) -0.0084(6)
Al3 0.0219(7) 0.0234(7) 0.0183(7) -0.0040(6) 0.0031(5) -0.0097(6)
Al4 0.0210(7) 0.0253(8) 0.0261(8) -0.0026(6) 0.0020(6) -0.0064(6)
Al5 0.0243(8) 0.0326(8) 0.0249(8) -0.0082(6) 0.0034(6) -0.0102(6)
Al6 0.0207(7) 0.0206(7) 0.0153(7) -0.0026(5) 0.0010(5) -0.0095(6)
Al7 0.0216(7) 0.0223(7) 0.0176(7) -0.0033(6) 0.0002(5) -0.0099(6)
Al8 0.0274(8) 0.0266(8) 0.0240(8) -0.0027(6) 0.0017(6) -0.0164(6)
O1 0.0193(16) 0.0242(17) 0.0180(16) -0.0045(13) 0.0024(12) -0.0083(13)
O2 0.039(2) 0.0326(19) 0.0182(17) -0.0060(14) 0.0085(14) -0.0139(16)
O3 0.035(2) 0.0309(19) 0.0286(19) -0.0063(15) 0.0011(15) -0.0105(16)
O4 0.0237(17) 0.0275(18) 0.0239(18) -0.0037(14) 0.0046(13) -0.0086(14)
O5 0.0260(17) 0.0277(17) 0.0149(16) -0.0039(13) 0.0045(13) -0.0126(14)
O6 0.0204(16) 0.0219(17) 0.0179(16) -0.0030(13) 0.0027(12) -0.0090(13)
O7 0.0215(18) 0.037(2) 0.041(2) -0.0043(17) 0.0079(15) -0.0058(15)
O8 0.046(2) 0.034(2) 0.0219(19) -0.0054(16) 0.0040(16) -0.0170(17)
O9 0.0244(18) 0.034(2) 0.0308(19) -0.0063(15) 0.0025(15) -0.0128(15)
O10 0.0245(17) 0.0237(17) 0.0200(17) -0.0051(13) 0.0038(13) -0.0104(14)
O11 0.0223(17) 0.0265(18) 0.0246(18) 0.0002(14) 0.0006(13) -0.0092(14)
O12 0.0242(17) 0.0244(17) 0.0256(18) -0.0040(14) 0.0018(13) -0.0122(14)
O13 0.0298(18) 0.0240(17) 0.0231(18) 0.0006(14) 0.0000(14) -0.0134(15)
O14 0.0343(19) 0.0302(19) 0.0210(18) -0.0016(14) -0.0012(14) -0.0184(16)
O15 0.0284(19) 0.044(2) 0.037(2) -0.0177(17) 0.0050(16) -0.0148(17)
O16 0.0278(18) 0.0273(19) 0.0264(18) 0.0035(15) -0.0049(14) -0.0111(15)
O17 0.0291(19) 0.043(2) 0.031(2) -0.0106(16) -0.0011(15) -0.0137(17)
O18 0.0289(19) 0.031(2) 0.038(2) -0.0004(16) 0.0001(16) -0.0045(16)
O19 0.036(2) 0.037(2) 0.047(2) -0.0096(17) 0.0030(17) -0.0220(17)
O20 0.037(2) 0.0318(19) 0.0176(17) -0.0034(14) -0.0054(14) -0.0126(16)
O21 0.034(2) 0.0305(19) 0.0184(18) -0.0057(15) -0.0002(14) -0.0063(15)
O22 0.0238(17) 0.0237(17) 0.0161(16) -0.0008(13) -0.0008(13) -0.0118(14)
O23 0.0205(16) 0.0196(16) 0.0139(15) -0.0024(12) 0.0004(12) -0.0077(13)
O24 0.0234(17) 0.0260(17) 0.0220(17) -0.0035(14) -0.0012(13) -0.0098(14)
O25 0.0237(17) 0.0257(17) 0.0174(16) -0.0051(13) 0.0013(13) -0.0096(14)
O26 0.0241(17) 0.0237(17) 0.0293(19) -0.0052(14) 0.0031(14) -0.0097(14)
O27 0.0222(17) 0.0291(18) 0.0213(17) -0.0007(14) -0.0019(13) -0.0136(14)
O28 0.036(2) 0.035(2) 0.027(2) -0.0093(16) 0.0032(15) -0.0131(16)
O29 0.0256(18) 0.0275(18) 0.0219(18) 0.0001(14) 0.0005(14) -0.0060(15)
O30 0.0294(18) 0.0288(19) 0.0227(18) 0.0004(14) -0.0010(14) -0.0127(15)
O31 0.0317(19) 0.032(2) 0.035(2) -0.0075(16) -0.0007(15) -0.0099(16)
O32 0.031(2) 0.045(2) 0.035(2) -0.0144(17) 0.0089(16) -0.0194(17)
O33 0.0277(18) 0.0336(19) 0.0187(17) -0.0038(14) 0.0050(14) -0.0117(15)
O34 0.0267(19) 0.048(2) 0.040(2) -0.0117(18) 0.0033(16) -0.0051(17)
O35 0.036(2) 0.041(2) 0.040(2) -0.0068(17) -0.0009(16) -0.0261(18)
O36 0.0341(19) 0.0274(18) 0.0256(19) -0.0037(15) 0.0016(15) -0.0108(15)
O37 0.0235(17) 0.0245(17) 0.0211(17) -0.0010(13) -0.0007(13) -0.0111(14)
O38 0.035(2) 0.044(2) 0.029(2) -0.0066(16) 0.0071(15) -0.0196(17)
O39 0.043(2) 0.034(2) 0.030(2) 0.0032(16) -0.0022(16) -0.0209(18)
O40 0.063(3) 0.039(2) 0.030(2) -0.0159(18) -0.0007(18) -0.015(2)
O41 0.093(3) 0.038(2) 0.021(2) -0.0090(17) 0.005(2) -0.025(2)
O42 0.101(4) 0.031(2) 0.015(2) -0.0065(16) 0.001(2) -0.007(2)
O43 0.028(2) 0.075(3) 0.049(3) -0.022(2) 0.0053(18) -0.015(2)
O44 0.047(3) 0.080(3) 0.043(3) -0.034(2) 0.011(2) -0.017(2)
O45 0.071(3) 0.061(3) 0.069(3) 0.031(2) -0.033(2) -0.049(3)
O46 0.034(2) 0.060(3) 0.065(3) 0.027(2) 0.005(2) -0.005(2)
O47 0.038(2) 0.0293(19) 0.036(2) -0.0088(16) 0.0031(16) -0.0149(16)
O48 0.040(2) 0.043(2) 0.043(2) -0.0192(18) 0.0194(17) -0.0251(18)
O49 0.030(2) 0.044(2) 0.041(2) -0.0180(18) -0.0044(16) -0.0086(17)
O50 0.061(3) 0.105(4) 0.055(3) -0.038(3) 0.024(2) -0.064(3)
N1 0.028(2) 0.048(3) 0.034(3) -0.013(2) 0.0009(19) -0.021(2)
N2 0.033(2) 0.050(3) 0.035(3) -0.016(2) 0.017(2) -0.021(2)
N3 0.034(2) 0.026(2) 0.025(2) -0.0044(17) 0.0034(18) -0.0148(19)
N4 0.028(2) 0.028(2) 0.021(2) -0.0058(17) 0.0013(17) -0.0070(18)
C1 0.038(3) 0.037(3) 0.030(3) -0.011(2) 0.004(2) -0.004(3)
C2 0.038(3) 0.033(3) 0.019(3) -0.006(2) 0.002(2) -0.012(2)
C3 0.023(3) 0.036(3) 0.048(3) -0.010(3) 0.002(2) -0.010(2)
C4 0.046(3) 0.032(3) 0.032(3) 0.009(2) -0.002(2) -0.020(3)
C5 0.054(3) 0.031(3) 0.015(3) -0.002(2) -0.002(2) -0.015(3)
C6 0.029(3) 0.052(4) 0.043(3) -0.014(3) 0.000(2) -0.018(3)
C7 0.038(3) 0.042(3) 0.033(3) 0.002(3) 0.002(2) -0.011(3)
C8 0.051(3) 0.032(3) 0.034(3) 0.007(2) -0.011(3) -0.024(3)
C9 0.046(4) 0.077(5) 0.041(4) -0.023(3) 0.017(3) -0.038(3)
C10 0.050(4) 0.035(3) 0.048(4) 0.005(3) -0.009(3) -0.019(3)
C11 0.041(3) 0.058(4) 0.045(4) -0.026(3) 0.003(3) -0.020(3)
C12 0.038(3) 0.038(3) 0.033(3) 0.003(2) 0.008(2) -0.005(3)
C13 0.043(3) 0.055(4) 0.049(4) -0.016(3) 0.016(3) -0.028(3)
C14 0.065(4) 0.050(4) 0.046(4) 0.009(3) -0.008(3) -0.031(3)
C15 0.051(4) 0.073(5) 0.041(4) -0.028(3) 0.021(3) -0.032(3)
C16 0.055(4) 0.049(4) 0.055(4) 0.006(3) 0.023(3) -0.005(3)
C17 0.077(5) 0.043(4) 0.033(3) -0.003(3) -0.001(3) -0.015(3)
C18 0.072(5) 0.067(4) 0.036(3) 0.011(3) -0.020(3) -0.044(4)
C19 0.084(5) 0.044(4) 0.031(3) -0.004(3) -0.002(3) -0.018(3)
C20 0.035(3) 0.068(4) 0.046(4) -0.035(3) 0.004(3) -0.012(3)
C21 0.041(4) 0.056(4) 0.037(4) 0.014(3) 0.002(3) -0.003(3)
C22 0.054(4) 0.038(3) 0.057(4) 0.009(3) 0.004(3) -0.016(3)
C23 0.049(4) 0.087(6) 0.057(5) 0.038(4) 0.017(3) 0.000(4)
C24 0.126(7) 0.069(5) 0.047(4) 0.028(4) -0.045(4) -0.069(5)

loop_
_atom_type_symbol
_atom_type_description
_atom_type_scat_dispersion_real
_atom_type_scat_dispersion_imag
_atom_type_scat_source
C C 0.0033 0.0016 'International Tables Vol C Tables 4.2.6.8 and 6.1.1.4'
H H 0 0 'International Tables Vol C Tables 4.2.6.8 and 6.1.1.4'
N N 0.0061 0.0033 'International Tables Vol C Tables 4.2.6.8 and 6.1.1.4'
O O 0.0106 0.006 'International Tables Vol C Tables 4.2.6.8 and 6.1.1.4'
Al Al 0.0645 0.0514 'International Tables Vol C Tables 4.2.6.8 and 6.1.1.4'
Th Th -7.24 8.8979 'International Tables Vol C Tables 4.2.6.8 and 6.1.1.4'

loop_
_geom_angle_atom_site_label_1
_geom_angle_atom_site_label_2
_geom_angle_atom_site_label_3
_geom_angle
_geom_angle_site_symmetry_1
_geom_angle_site_symmetry_3
O14 Th1 O12 76.35(11) . .
O14 Th1 O10 80.12(10) . 2_566
O12 Th1 O10 78.36(10) . 2_566
O14 Th1 O8 140.63(12) . .
O12 Th1 O8 80.41(11) . .
O10 Th1 O8 125.51(11) 2_566 .
O14 Th1 O16 140.87(11) . .
O12 Th1 O16 127.16(10) . .
O10 Th1 O16 76.08(10) 2_566 .
O8 Th1 O16 78.22(11) . .
O14 Th1 O13 59.87(11) . .
O12 Th1 O13 121.49(10) . .
O10 Th1 O13 124.51(10) 2_566 .
O8 Th1 O13 109.41(11) . .
O16 Th1 O13 111.13(10) . .
O14 Th1 O47 76.24(11) . .
O12 Th1 O47 140.57(11) . .
O10 Th1 O47 69.45(11) 2_566 .
O8 Th1 O47 137.17(11) . .
O16 Th1 O47 66.52(11) . .
O13 Th1 O47 65.08(11) . .
O14 Th1 O48 77.30(11) . .
O12 Th1 O48 69.82(11) . .
O10 Th1 O48 144.41(11) 2_566 .
O8 Th1 O48 64.94(11) . .
O16 Th1 O48 136.63(11) . .
O13 Th1 O48 64.50(11) . .
O47 Th1 O48 129.53(11) . .
O14 Th1 O1 122.82(10) . 2_566
O12 Th1 O1 58.56(9) . 2_566
O10 Th1 O1 59.17(9) 2_566 2_566
O8 Th1 O1 66.87(10) . 2_566
O16 Th1 O1 68.62(10) . 2_566
O13 Th1 O1 176.29(9) . 2_566
O47 Th1 O1 117.51(10) . 2_566
O48 Th1 O1 112.96(10) . 2_566
O14 Th1 N3 124.12(11) . .
O12 Th1 N3 140.87(11) . .
O10 Th1 N3 133.54(11) 2_566 .
O8 Th1 N3 62.89(11) . .
O16 Th1 N3 60.40(11) . .
O13 Th1 N3 64.34(11) . .
O47 Th1 N3 78.47(11) . .
O48 Th1 N3 82.06(12) . .
O1 Th1 N3 113.05(10) 2_566 .
O14 Th1 Al1 30.14(8) . .
O12 Th1 Al1 99.40(8) . .
O10 Th1 Al1 103.59(7) 2_566 .
O8 Th1 Al1 129.18(9) . .
O16 Th1 Al1 131.19(8) . .
O13 Th1 Al1 29.73(8) . .
O47 Th1 Al1 68.01(8) . .
O48 Th1 Al1 67.52(8) . .
O1 Th1 Al1 152.84(7) 2_566 .
N3 Th1 Al1 94.05(8) . .
O14 Th1 Al2 103.00(8) . 2_566
O12 Th1 Al2 69.38(8) . 2_566
O10 Th1 Al2 27.65(7) 2_566 2_566
O8 Th1 Al2 97.87(8) . 2_566
O16 Th1 Al2 66.56(8) . 2_566
O13 Th1 Al2 151.72(8) . 2_566
O47 Th1 Al2 89.96(8) . 2_566
O48 Th1 Al2 137.79(8) . 2_566
O1 Th1 Al2 31.88(6) 2_566 2_566
N3 Th1 Al2 125.99(8) . 2_566
Al1 Th1 Al2 130.02(3) . 2_566
O33 Th2 O26 76.51(11) . .
O33 Th2 O24 79.37(11) . .
O26 Th2 O24 77.60(10) . .
O33 Th2 O21 139.33(11) . .
O26 Th2 O21 80.43(11) . .
O24 Th2 O21 127.39(11) . .
O33 Th2 O29 59.75(11) . .
O26 Th2 O29 122.34(11) . .
O24 Th2 O29 123.48(10) . .
O21 Th2 O29 108.71(11) . .
O33 Th2 O30 140.87(11) . .
O26 Th2 O30 127.29(11) . .
O24 Th2 O30 77.29(10) . .
O21 Th2 O30 79.35(11) . .
O29 Th2 O30 110.21(11) . .
O33 Th2 O49 76.65(11) . .
O26 Th2 O49 70.26(11) . .
O24 Th2 O49 143.44(11) . .
O21 Th2 O49 64.13(11) . .
O29 Th2 O49 64.82(11) . .
O30 Th2 O49 136.83(11) . .
O33 Th2 O31 75.75(11) . .
O26 Th2 O31 139.95(11) . .
O24 Th2 O31 69.34(10) . .
O21 Th2 O31 138.09(11) . .
O29 Th2 O31 64.25(10) . .
O30 Th2 O31 66.80(11) . .
O49 Th2 O31 128.97(11) . .
O33 Th2 O22 123.18(10) . .
O26 Th2 O22 58.89(10) . .
O24 Th2 O22 59.31(10) . .
O21 Th2 O22 68.35(10) . .
O29 Th2 O22 176.84(9) . .
O30 Th2 O22 68.42(10) . .
O49 Th2 O22 114.04(10) . .
O31 Th2 O22 116.99(10) . .
O33 Th2 N4 123.60(11) . .
O26 Th2 N4 141.29(11) . .
O24 Th2 N4 134.36(11) . .
O21 Th2 N4 62.96(11) . .
O29 Th2 N4 63.89(11) . .
O30 Th2 N4 60.24(11) . .
O49 Th2 N4 82.17(12) . .
O31 Th2 N4 78.67(11) . .
O22 Th2 N4 113.21(10) . .
O33 Th2 Al5 30.15(8) . .
O26 Th2 Al5 99.93(8) . .
O24 Th2 Al5 102.75(8) . .
O21 Th2 Al5 127.93(8) . .
O29 Th2 Al5 29.61(8) . .
O30 Th2 Al5 130.52(8) . .
O49 Th2 Al5 67.23(8) . .
O31 Th2 Al5 67.31(8) . .
O22 Th2 Al5 153.28(7) . .
N4 Th2 Al5 93.49(8) . .
O33 Th2 Al6 103.08(8) . .
O26 Th2 Al6 69.22(8) . .
O24 Th2 Al6 28.07(8) . .
O21 Th2 Al6 99.33(8) . .
O29 Th2 Al6 150.89(8) . .
O30 Th2 Al6 66.87(8) . .
O49 Th2 Al6 138.24(8) . .
O31 Th2 Al6 89.71(8) . .
O22 Th2 Al6 31.66(6) . .
N4 Th2 Al6 126.22(8) . .
Al5 Th2 Al6 129.86(3) . .
O13 Al1 O14 82.88(15) . .
O13 Al1 O15 99.01(16) . .
O14 Al1 O15 92.54(16) . .
O13 Al1 O19 98.71(16) . .
O14 Al1 O19 178.34(17) . .
O15 Al1 O19 86.73(17) . .
O13 Al1 O9 98.13(16) . .
O14 Al1 O9 93.97(16) . .
O15 Al1 O9 162.29(16) . .
O19 Al1 O9 86.31(16) . .
O13 Al1 N1 167.97(18) . .
O14 Al1 N1 85.17(16) . .
O15 Al1 N1 82.87(17) . .
O19 Al1 N1 93.25(17) . .
O9 Al1 N1 81.30(16) . .
O13 Al1 Th1 42.75(10) . .
O14 Al1 Th1 40.14(10) . .
O15 Al1 Th1 98.21(11) . .
O19 Al1 Th1 141.45(13) . .
O9 Al1 Th1 97.38(11) . .
N1 Al1 Th1 125.27(13) . .
O10 Al2 O5 98.07(15) . .
O10 Al2 O11 97.97(15) . .
O5 Al2 O11 94.89(15) . .
O10 Al2 O1 85.07(14) . .
O5 Al2 O1 169.90(15) . .
O11 Al2 O1 94.17(14) . .
O10 Al2 O6 94.56(14) . 2_566
O5 Al2 O6 90.91(14) . 2_566
O11 Al2 O6 165.31(15) . 2_566
O1 Al2 O6 79.24(13) . 2_566
O10 Al2 O6 172.03(15) . .
O5 Al2 O6 79.08(13) . .
O11 Al2 O6 89.73(14) . .
O1 Al2 O6 96.52(13) . .
O6 Al2 O6 78.11(14) 2_566 .
O10 Al2 Al3 136.04(11) . .
O5 Al2 Al3 37.99(10) . .
O11 Al2 Al3 87.51(11) . .
O1 Al2 Al3 138.27(11) . .
O6 Al2 Al3 88.79(10) 2_566 .
O6 Al2 Al3 41.76(9) . .
O10 Al2 Th1 37.37(10) . 2_566
O5 Al2 Th1 135.43(11) . 2_566
O11 Al2 Th1 93.03(10) . 2_566
O1 Al2 Th1 48.27(9) . 2_566
O6 Al2 Th1 92.28(9) 2_566 2_566
O6 Al2 Th1 144.79(10) . 2_566
Al3 Al2 Th1 173.39(5) . 2_566
O12 Al3 O5 175.20(16) . .
O12 Al3 O4 93.10(15) . .
O5 Al3 O4 90.25(15) . .
O12 Al3 O2 92.56(15) . .
O5 Al3 O2 90.47(15) . .
O4 Al3 O2 96.67(15) . .
O12 Al3 O1 82.73(14) . 2_566
O5 Al3 O1 93.38(14) . 2_566
O4 Al3 O1 169.35(15) . 2_566
O2 Al3 O1 93.31(14) . 2_566
O12 Al3 O6 96.91(14) . .
O5 Al3 O6 79.51(13) . .
O4 Al3 O6 92.39(14) . .
O2 Al3 O6 166.52(15) . .
O1 Al3 O6 78.46(13) 2_566 .
O12 Al3 Al2 139.10(12) . .
O5 Al3 Al2 37.74(10) . .
O4 Al3 Al2 85.98(11) . .
O2 Al3 Al2 128.21(12) . .
O1 Al3 Al2 90.76(10) 2_566 .
O6 Al3 Al2 42.44(9) . .
O11 Al4 O4 94.62(15) . .
O11 Al4 O3 94.17(16) . .
O4 Al4 O3 92.22(15) . .
O11 Al4 O18 89.48(15) . .
O4 Al4 O18 175.90(16) . .
O3 Al4 O18 87.58(16) . .
O11 Al4 O7 175.19(17) . .
O4 Al4 O7 90.19(15) . .
O3 Al4 O7 85.83(16) . .
O18 Al4 O7 85.72(16) . .
O11 Al4 O17 93.42(15) . .
O4 Al4 O17 90.34(16) . .
O3 Al4 O17 171.76(17) . .
O18 Al4 O17 89.30(16) . .
O7 Al4 O17 86.34(16) . .
O29 Al5 O33 82.60(15) . .
O29 Al5 O32 98.55(16) . .
O33 Al5 O32 95.47(16) . .
O29 Al5 O28 98.82(16) . .
O33 Al5 O28 91.69(16) . .
O32 Al5 O28 161.92(17) . .
O29 Al5 O34 99.76(17) . .
O33 Al5 O34 176.77(17) . .
O32 Al5 O34 86.38(17) . .
O28 Al5 O34 85.79(16) . .
O29 Al5 N2 167.92(19) . .
O33 Al5 N2 85.37(17) . .
O32 Al5 N2 81.54(17) . .
O28 Al5 N2 82.53(17) . .
O34 Al5 N2 92.31(18) . .
O29 Al5 Th2 42.78(10) . .
O33 Al5 Th2 39.84(10) . .
O32 Al5 Th2 98.55(12) . .
O28 Al5 Th2 97.58(11) . .
O34 Al5 Th2 142.52(13) . .
N2 Al5 Th2 125.17(14) . .
O24 Al6 O25 98.91(15) . .
O24 Al6 O27 98.08(15) . .
O25 Al6 O27 94.89(14) . .
O24 Al6 O22 84.46(14) . .
O25 Al6 O22 169.93(15) . .
O27 Al6 O22 94.01(14) . .
O24 Al6 O23 94.64(14) . .
O25 Al6 O23 91.13(14) . .
O27 Al6 O23 164.89(15) . .
O22 Al6 O23 79.10(13) . .
O24 Al6 O23 172.04(15) . 2_565
O25 Al6 O23 78.39(13) . 2_565
O27 Al6 O23 89.64(14) . 2_565
O22 Al6 O23 97.00(13) . 2_565
O23 Al6 O23 78.00(14) . 2_565
O24 Al6 Al7 136.92(11) . 2_565
O25 Al6 Al7 38.04(10) . 2_565
O27 Al6 Al7 87.31(11) . 2_565
O22 Al6 Al7 138.05(11) . 2_565
O23 Al6 Al7 88.94(10) . 2_565
O23 Al6 Al7 41.05(9) 2_565 2_565
O24 Al6 Al7 89.81(11) . .
O25 Al6 Al7 130.42(11) . .
O27 Al6 Al7 132.25(11) . .
O22 Al6 Al7 39.76(9) . .
O23 Al6 Al7 39.35(9) . .
O23 Al6 Al7 86.39(9) 2_565 .
Al7 Al6 Al7 117.65(5) 2_565 .
O24 Al6 Th2 38.04(10) . .
O25 Al6 Th2 136.95(11) . .
O27 Al6 Th2 92.53(10) . .
O22 Al6 Th2 47.09(10) . .
O23 Al6 Th2 92.49(9) . .
O23 Al6 Th2 144.08(10) 2_565 .
Al7 Al6 Th2 174.86(5) 2_565 .
Al7 Al6 Th2 66.00(4) . .
O26 Al7 O25 175.10(15) . 2_565
O26 Al7 O37 93.55(15) . .
O25 Al7 O37 90.49(14) 2_565 .
O26 Al7 O20 92.29(15) . .
O25 Al7 O20 90.01(15) 2_565 .
O37 Al7 O20 96.47(15) . .
O26 Al7 O23 97.80(14) . .
O25 Al7 O23 79.24(13) 2_565 .
O37 Al7 O23 92.37(14) . .
O20 Al7 O23 166.15(15) . .
O26 Al7 O22 82.36(14) . .
O25 Al7 O22 93.19(14) 2_565 .
O37 Al7 O22 169.42(15) . .
O20 Al7 O22 93.45(14) . .
O23 Al7 O22 78.59(13) . .
O26 Al7 Al6 140.06(12) . 2_565
O25 Al7 Al6 37.49(10) 2_565 2_565
O37 Al7 Al6 85.99(10) . 2_565
O20 Al7 Al6 127.50(12) . 2_565
O23 Al7 Al6 42.46(9) . 2_565
O22 Al7 Al6 90.89(10) . 2_565
O26 Al7 Al6 90.32(11) . .
O25 Al7 Al6 84.91(10) 2_565 .
O37 Al7 Al6 132.13(11) . .
O20 Al7 Al6 131.05(12) . .
O23 Al7 Al6 39.95(9) . .
O22 Al7 Al6 38.65(9) . .
Al6 Al7 Al6 62.35(5) 2_565 .
O27 Al8 O37 94.18(14) 2_565 .
O27 Al8 O39 89.13(15) 2_565 .
O37 Al8 O39 176.60(16) . .
O27 Al8 O36 94.36(15) 2_565 .
O37 Al8 O36 92.32(15) . .
O39 Al8 O36 88.17(16) . .
O27 Al8 O35 175.11(17) 2_565 .
O37 Al8 O35 90.66(15) . .
O39 Al8 O35 86.04(16) . .
O36 Al8 O35 84.71(16) . .
O27 Al8 O38 93.85(15) 2_565 .
O37 Al8 O38 89.64(15) . .
O39 Al8 O38 89.39(16) . .
O36 Al8 O38 171.40(16) . .
O35 Al8 O38 86.89(16) . .
Al2 O1 Al3 102.07(15) . 2_566
Al2 O1 Th1 99.84(12) . 2_566
Al3 O1 Th1 101.20(12) 2_566 2_566
Al4 O4 Al3 134.58(18) . .
Al2 O5 Al3 104.27(16) . .
Al3 O6 Al2 100.21(14) . 2_566
Al3 O6 Al2 95.80(14) . .
Al2 O6 Al2 101.89(14) 2_566 .
C5 O8 Th1 128.7(3) . .
C3 O9 Al1 117.0(3) . .
Al2 O10 Th1 114.98(14) . 2_566
Al4 O11 Al2 132.97(18) . .
Al3 O12 Th1 117.32(15) . .
C8 O13 Al1 127.9(3) . .
C8 O13 Th1 124.0(3) . .
Al1 O13 Th1 107.52(14) . .
C24 O14 Al1 114.9(3) . .
C24 O14 Th1 134.4(3) . .
Al1 O14 Th1 109.72(15) . .
C11 O15 Al1 118.8(4) . .
C7 O16 Th1 127.0(3) . .
C2 O21 Th2 128.5(3) . .
Al6 O22 Al7 101.59(14) . .
Al6 O22 Th2 101.25(13) . .
Al7 O22 Th2 101.54(12) . .
Al7 O23 Al6 100.70(14) . .
Al7 O23 Al6 96.49(13) . 2_565
Al6 O23 Al6 102.00(14) . 2_565
Al6 O24 Th2 113.89(15) . .
Al6 O25 Al7 104.48(16) . 2_565
Al7 O26 Th2 116.93(15) . .
Al8 O27 Al6 133.43(18) 2_565 .
C1 O28 Al5 118.5(3) . .
C12 O29 Al5 127.9(3) . .
C12 O29 Th2 124.3(3) . .
Al5 O29 Th2 107.62(15) . .
C4 O30 Th2 126.0(3) . .
C13 O32 Al5 119.0(4) . .
C23 O33 Al5 114.0(3) . .
C23 O33 Th2 135.3(3) . .
Al5 O33 Th2 110.01(15) . .
Al8 O37 Al7 135.05(18) . .
C6 N1 C18 108.3(5) . .
C6 N1 C20 114.9(4) . .
C18 N1 C20 114.6(5) . .
C6 N1 Al1 106.4(3) . .
C18 N1 Al1 105.7(3) . .
C20 N1 Al1 106.2(3) . .
C15 N2 C16 112.8(5) . .
C15 N2 C9 113.0(4) . .
C16 N2 C9 110.9(5) . .
C15 N2 Al5 107.2(3) . .
C16 N2 Al5 106.2(3) . .
C9 N2 Al5 106.2(3) . .
C22 N3 C14 112.1(5) . .
C22 N3 C19 108.3(5) . .
C14 N3 C19 110.8(5) . .
C22 N3 Th1 107.4(3) . .
C14 N3 Th1 107.3(3) . .
C19 N3 Th1 110.9(3) . .
C21 N4 C10 113.8(5) . .
C21 N4 C17 109.2(5) . .
C10 N4 C17 108.5(5) . .
C21 N4 Th2 107.4(3) . .
C10 N4 Th2 107.3(3) . .
C17 N4 Th2 110.5(3) . .
O40 C1 O28 124.0(5) . .
O40 C1 C15 120.4(5) . .
O28 C1 C15 115.6(5) . .
O21 C2 O41 124.7(5) . .
O21 C2 C17 117.6(4) . .
O41 C2 C17 117.4(5) . .
O43 C3 O9 123.1(5) . .
O43 C3 C6 120.1(5) . .
O9 C3 C6 116.8(4) . .
O45 C4 O30 122.9(5) . .
O45 C4 C10 120.1(5) . .
O30 C4 C10 116.6(5) . .
O42 C5 O8 123.6(5) . .
O42 C5 C19 118.5(5) . .
O8 C5 C19 117.5(5) . .
N1 C6 C3 108.6(4) . .
N1 C6 H6A 110 . .
C3 C6 H6A 110 . .
N1 C6 H6B 110 . .
C3 C6 H6B 110 . .
H6A C6 H6B 108.3 . .
O46 C7 O16 124.9(5) . .
O46 C7 C22 119.5(5) . .
O16 C7 C22 115.5(5) . .
O13 C8 C14 111.4(4) . .
O13 C8 H8A 109.3 . .
C14 C8 H8A 109.3 . .
O13 C8 H8B 109.3 . .
C14 C8 H8B 109.3 . .
H8A C8 H8B 108 . .
N2 C9 C13 107.7(4) . .
N2 C9 H9A 110.2 . .
C13 C9 H9A 110.2 . .
N2 C9 H9B 110.2 . .
C13 C9 H9B 110.2 . .
H9A C9 H9B 108.5 . .
N4 C10 C4 111.4(4) . .
N4 C10 H10A 109.4 . .
C4 C10 H10A 109.4 . .
N4 C10 H10B 109.4 . .
C4 C10 H10B 109.4 . .
H10A C10 H10B 108 . .
O44 C11 O15 124.4(5) . .
O44 C11 C20 119.7(5) . .
O15 C11 C20 115.9(5) . .
O29 C12 C21 110.4(4) . .
O29 C12 H12A 109.6 . .
C21 C12 H12A 109.6 . .
O29 C12 H12B 109.6 . .
C21 C12 H12B 109.6 . .
H12A C12 H12B 108.1 . .
O50 C13 O32 124.4(6) . .
O50 C13 C9 120.7(5) . .
O32 C13 C9 114.8(5) . .
C8 C14 N3 115.1(5) . .
C8 C14 H14A 108.5 . .
N3 C14 H14A 108.5 . .
C8 C14 H14B 108.5 . .
N3 C14 H14B 108.5 . .
H14A C14 H14B 107.5 . .
N2 C15 C1 109.3(4) . .
N2 C15 H15A 109.8 . .
C1 C15 H15A 109.8 . .
N2 C15 H15B 109.8 . .
C1 C15 H15B 109.8 . .
H15A C15 H15B 108.3 . .
C23 C16 N2 112.7(5) . .
C23 C16 H16A 109.1 . .
N2 C16 H16A 109.1 . .
C23 C16 H16B 109.1 . .
N2 C16 H16B 109.1 . .
H16A C16 H16B 107.8 . .
N4 C17 C2 113.9(5) . .
N4 C17 H17A 108.8 . .
C2 C17 H17A 108.8 . .
N4 C17 H17B 108.8 . .
C2 C17 H17B 108.8 . .
H17A C17 H17B 107.7 . .
C24 C18 N1 112.1(5) . .
C24 C18 H18A 109.2 . .
N1 C18 H18A 109.2 . .
C24 C18 H18B 109.2 . .
N1 C18 H18B 109.2 . .
H18A C18 H18B 107.9 . .
N3 C19 C5 115.2(5) . .
N3 C19 H19A 108.5 . .
C5 C19 H19A 108.5 . .
N3 C19 H19B 108.5 . .
C5 C19 H19B 108.5 . .
H19A C19 H19B 107.5 . .
N1 C20 C11 108.8(4) . .
N1 C20 H20A 109.9 . .
C11 C20 H20A 109.9 . .
N1 C20 H20B 109.9 . .
C11 C20 H20B 109.9 . .
H20A C20 H20B 108.3 . .
N4 C21 C12 114.4(5) . .
N4 C21 H21A 108.7 . .
C12 C21 H21A 108.7 . .
N4 C21 H21B 108.7 . .
C12 C21 H21B 108.7 . .
H21A C21 H21B 107.6 . .
N3 C22 C7 111.2(5) . .
N3 C22 H22A 109.4 . .
C7 C22 H22A 109.4 . .
N3 C22 H22B 109.4 . .
C7 C22 H22B 109.4 . .
H22A C22 H22B 108 . .
C16 C23 O33 113.8(6) . .
C16 C23 H23A 108.8 . .
O33 C23 H23A 108.8 . .
C16 C23 H23B 108.8 . .
O33 C23 H23B 108.8 . .
H23A C23 H23B 107.7 . .
O14 C24 C18 111.8(6) . .
O14 C24 H24A 109.3 . .
C18 C24 H24A 109.3 . .
O14 C24 H24B 109.3 . .
C18 C24 H24B 109.3 . .
H24A C24 H24B 107.9 . .

loop_
_geom_bond_atom_site_label_1
_geom_bond_atom_site_label_2
_geom_bond_distance
_geom_bond_site_symmetry_2
Th1 O14 2.382(3) .
Th1 O12 2.388(3) .
Th1 O10 2.389(3) 2_566
Th1 O8 2.457(3) .
Th1 O16 2.476(3) .
Th1 O13 2.476(3) .
Th1 O47 2.612(3) .
Th1 O48 2.640(3) .
Th1 O1 2.703(3) 2_566
Th1 N3 2.776(4) .
Th2 O33 2.377(3) .
Th2 O26 2.388(3) .
Th2 O24 2.406(3) .
Th2 O21 2.463(3) .
Th2 O29 2.485(3) .
Th2 O30 2.487(3) .
Th2 O49 2.628(3) .
Th2 O31 2.630(3) .
Th2 O22 2.666(3) .
Th2 N4 2.780(4) .
Al1 O13 1.809(3) .
Al1 O14 1.855(3) .
Al1 O15 1.889(4) .
Al1 O19 1.894(4) .
Al1 O9 1.919(4) .
Al1 N1 2.072(4) .
Al2 O10 1.827(3) .
Al2 O5 1.844(3) .
Al2 O11 1.862(3) .
Al2 O1 1.913(3) .
Al2 O6 1.956(3) 2_566
Al2 O6 1.981(3) .
Al3 O12 1.842(3) .
Al3 O5 1.855(3) .
Al3 O4 1.883(3) .
Al3 O2 1.900(3) .
Al3 O1 1.946(3) 2_566
Al3 O6 1.955(3) .
Al4 O11 1.835(3) .
Al4 O4 1.857(3) .
Al4 O3 1.918(4) .
Al4 O18 1.919(4) .
Al4 O7 1.921(4) .
Al4 O17 1.945(4) .
Al5 O29 1.808(3) .
Al5 O33 1.864(4) .
Al5 O32 1.894(4) .
Al5 O28 1.907(4) .
Al5 O34 1.908(4) .
Al5 N2 2.061(4) .
Al6 O24 1.837(3) .
Al6 O25 1.839(3) .
Al6 O27 1.855(3) .
Al6 O22 1.911(3) .
Al6 O23 1.958(3) .
Al6 O23 1.988(3) 2_565
Al7 O26 1.832(3) .
Al7 O25 1.861(3) 2_565
Al7 O37 1.868(3) .
Al7 O20 1.912(3) .
Al7 O23 1.934(3) .
Al7 O22 1.956(3) .
Al8 O27 1.841(3) 2_565
Al8 O37 1.864(3) .
Al8 O39 1.918(4) .
Al8 O36 1.919(4) .
Al8 O35 1.930(3) .
Al8 O38 1.948(4) .
O1 Al3 1.946(3) 2_566
O1 Th1 2.703(3) 2_566
O6 Al2 1.956(3) 2_566
O8 C5 1.264(6) .
O9 C3 1.274(6) .
O10 Th1 2.389(3) 2_566
O13 C8 1.410(6) .
O14 C24 1.423(7) .
O15 C11 1.290(7) .
O16 C7 1.251(6) .
O21 C2 1.239(6) .
O23 Al6 1.987(3) 2_565
O25 Al7 1.862(3) 2_565
O27 Al8 1.841(3) 2_565
O28 C1 1.295(6) .
O29 C12 1.415(6) .
O30 C4 1.252(6) .
O32 C13 1.285(6) .
O33 C23 1.420(7) .
O40 C1 1.217(6) .
O41 C2 1.244(6) .
O42 C5 1.236(6) .
O43 C3 1.230(6) .
O44 C11 1.240(7) .
O45 C4 1.248(6) .
O46 C7 1.246(7) .
O50 C13 1.215(7) .
N1 C6 1.465(6) .
N1 C18 1.495(7) .
N1 C20 1.501(7) .
N2 C15 1.487(7) .
N2 C16 1.490(8) .
N2 C9 1.493(7) .
N3 C22 1.448(7) .
N3 C14 1.465(7) .
N3 C19 1.468(7) .
N4 C21 1.439(7) .
N4 C10 1.441(7) .
N4 C17 1.473(7) .
C1 C15 1.521(8) .
C2 C17 1.496(8) .
C3 C6 1.517(8) .
C4 C10 1.520(8) .
C5 C19 1.472(8) .
C6 H6A 0.97 .
C6 H6B 0.97 .
C7 C22 1.543(8) .
C8 C14 1.454(8) .
C8 H8A 0.97 .
C8 H8B 0.97 .
C9 C13 1.538(8) .
C9 H9A 0.97 .
C9 H9B 0.97 .
C10 H10A 0.97 .
C10 H10B 0.97 .
C11 C20 1.512(8) .
C12 C21 1.477(8) .
C12 H12A 0.97 .
C12 H12B 0.97 .
C14 H14A 0.97 .
C14 H14B 0.97 .
C15 H15A 0.97 .
C15 H15B 0.97 .
C16 C23 1.412(9) .
C16 H16A 0.97 .
C16 H16B 0.97 .
C17 H17A 0.97 .
C17 H17B 0.97 .
C18 C24 1.434(9) .
C18 H18A 0.97 .
C18 H18B 0.97 .
C19 H19A 0.97 .
C19 H19B 0.97 .
C20 H20A 0.97 .
C20 H20B 0.97 .
C21 H21A 0.97 .
C21 H21B 0.97 .
C22 H22A 0.97 .
C22 H22B 0.97 .
C23 H23A 0.97 .
C23 H23B 0.97 .
C24 H24A 0.97 .
C24 H24B 0.97 .
